data_4117445
loop_
_publ_author_name
'Ian M. Riddlestone'
'Si\^an Edmonds'
'Paul A. Kaufman'
'Juan Urbano Baena'
'Joshua I. Bates'
'Michael J. Kelly'
'Amber L. Thompson'
'Russell Taylor'
'Simon Aldridge'

_publ_contact_author 'Simon Aldridge'
_publ_contact_author_email Simon.aldridge@chem.ox.ac.uk
_publ_section_title
;
 \s-Alane Complexes of Chromium, Tungsten, and Manganese
;
_journal_name_full 'Journal of the American Chemical Society'
_journal_page_first 2551
_journal_page_last 2554
_journal_paper_doi 10.1021/ja2119892
_journal_volume 134
_journal_year 2012
_chemical_formula_moiety '0.89(C33 H43 Al1 Cr1 N2 O4), 0.11(C34 H43 Al1 Cr1 N2 O5)'
_chemical_formula_sum 'C33.11 H43 Al Cr N2 O4.11'
_chemical_formula_weight 613.89
_space_group_IT_number 62
_symmetry_cell_setting orthorhombic
_symmetry_space_group_name_Hall '-P 2ac 2n'
_symmetry_space_group_name_H-M 'P n m a'
_atom_sites_solution_hydrogens difmap
_atom_sites_solution_primary direct
_audit_creation_date 11-12-02
_audit_creation_method CRYSTALS_ver_14.30
_cell_angle_alpha 90
_cell_angle_beta 90
_cell_angle_gamma 90
_cell_formula_units_Z 4
_cell_length_a 17.5944(2)
_cell_length_b 21.1678(3)
_cell_length_c 9.0757(1)
_cell_measurement_reflns_used 4319
_cell_measurement_temperature 150
_cell_measurement_theta_max 27
_cell_measurement_theta_min 5
_cell_volume 3380.11(7)
_computing_cell_refinement 'DENZO/SCALEPACK (Otwinowski & Minor, 1997)'
_computing_data_collection 'COLLECT (Nonius, 2001).'
_computing_data_reduction 'DENZO/SCALEPACK (Otwinowski & Minor, 1997)'
_computing_molecular_graphics 'CAMERON (Watkin et al., 1996)'
_computing_publication_material 'CRYSTALS (Betteridge et al., 2003)'
_computing_structure_refinement 'CRYSTALS (Betteridge et al., 2003)'
_computing_structure_solution 'SIR92 (Altomare et al., 1994)'
_diffrn_ambient_temperature 150
_diffrn_measured_fraction_theta_full 0.992
_diffrn_measured_fraction_theta_max 0.992
_diffrn_measurement_device Area
_diffrn_measurement_device_type 'Nonius KappaCCD'
_diffrn_measurement_method \w
_diffrn_radiation_monochromator graphite
_diffrn_radiation_type 'Mo K\a'
_diffrn_radiation_wavelength 0.71073
_diffrn_reflns_av_R_equivalents 0.019
_diffrn_reflns_limit_h_max 22
_diffrn_reflns_limit_h_min -22
_diffrn_reflns_limit_k_max 27
_diffrn_reflns_limit_k_min -27
_diffrn_reflns_limit_l_max 11
_diffrn_reflns_limit_l_min -11
_diffrn_reflns_number 7354
_diffrn_reflns_theta_full 27.473
_diffrn_reflns_theta_max 27.473
_diffrn_reflns_theta_min 5.146
_diffrn_standards_number 0
_exptl_absorpt_coefficient_mu 0.401
_exptl_absorpt_correction_T_max 0.97
_exptl_absorpt_correction_T_min 0.96
_exptl_absorpt_correction_type multi-scan
_exptl_absorpt_process_details 'DENZO/SCALEPACK (Otwinowski & Minor, 1997)'
_exptl_crystal_colour yellow
_exptl_crystal_density_diffrn 1.206
_exptl_crystal_description block
_exptl_crystal_F_000 1303.0
_exptl_crystal_size_max 0.150
_exptl_crystal_size_mid 0.100
_exptl_crystal_size_min 0.080
_refine_diff_density_max 0.66
_refine_diff_density_min -0.58
_refine_ls_extinction_method none
_refine_ls_goodness_of_fit_ref 0.9421
_refine_ls_hydrogen_treatment constr
_refine_ls_matrix_type full
_refine_ls_number_parameters 228
_refine_ls_number_reflns 3950
_refine_ls_number_restraints 360
_refine_ls_R_factor_all 0.0569
_refine_ls_R_factor_gt 0.0456
_refine_ls_shift/su_max 0.0005214
_refine_ls_shift/su_mean 0.0000416
_refine_ls_structure_factor_coef Fsqd
_refine_ls_weighting_details
;
 Method, part 1, Chebychev polynomial, (Watkin, 1994, Prince, 1982) 
 [weight] = 1.0/[A~0~*T~0~(x)+A~1~*T~1~(x) ... +A~n-1~]*T~n-1~(x)] 
 where A~i~ are the Chebychev coefficients listed below and x= Fcalc/Fmax 
 Method = Robust Weighting (Prince, 1982) 
 W = [weight] * [1-(deltaF/6*sigmaF)^2^]^2^ 
 A~i~ are: 
 54.7 90.8 54.9 22.7 4.97 
;
_refine_ls_weighting_scheme calc
_refine_ls_wR_factor_all 0.1103
_refine_ls_wR_factor_gt 0.1025
_refine_ls_wR_factor_ref 0.1103
_reflns_limit_h_max 22
_reflns_limit_h_min 0
_reflns_limit_k_max 0
_reflns_limit_k_min -27
_reflns_limit_l_max 0
_reflns_limit_l_min -11
_reflns_number_gt 3280
_reflns_number_total 3951
_reflns_threshold_expression I>2.0\s(I)
_oxford_diffrn_Wilson_B_factor 2.29
_oxford_diffrn_Wilson_scale 8.67
_oxford_refine_ls_r_factor_ref 0.0569
_oxford_refine_ls_scale 0.3856(6)
_oxford_reflns_number_all 3951
_oxford_reflns_threshold_expression_ref I>-3.0\s(I)
_oxford_structure_analysis_title 014pkir11
_cod_data_source_file ja2119892_si_002_5.cif
_cod_data_source_block 4
_cod_original_sg_symbol_H-M 'P n m a '
_cod_original_formula_sum 'C33.11 H43 Al1 Cr1 N2 O4.11'
_cod_database_code 4117445

loop_
_symmetry_equiv_pos_as_xyz
x,y,z
-x,-y,-z
-x+1/2,y+1/2,z+1/2
x+1/2,-y+1/2,-z+1/2
x,-y+1/2,z
-x,y+1/2,-z
-x+1/2,-y,z+1/2
x+1/2,y,-z+1/2

loop_
_atom_site_label
_atom_site_type_symbol
_atom_site_fract_x
_atom_site_fract_y
_atom_site_fract_z
_atom_site_U_iso_or_equiv
_atom_site_occupancy
_atom_site_adp_type
_atom_site_refinement_flags_posn
_atom_site_refinement_flags_adp
_atom_site_refinement_flags_occupancy
_atom_site_disorder_assembly
_atom_site_disorder_group
Cr1 Cr 0.46358(3) 0.250000(6) 0.35354(9) 0.0263 0.8859(17) Uani S T P 1 1
Al2 Al 0.36559(6) 0.2500 0.54072(12) 0.0236 0.8859(17) Uani S T P 1 1
N3 N 0.31730(7) 0.18336(5) 0.63504(14) 0.0231 1.0000 Uani . . . . .
C4 C 0.26380(8) 0.19083(7) 0.73939(17) 0.0250 1.0000 Uani . . . . .
C5 C 0.23895(13) 0.250000(7) 0.7869(2) 0.0278 1.0000 Uani S T . . .
C6 C 0.22894(10) 0.13379(7) 0.81017(19) 0.0318 1.0000 Uani . . . . .
C7 C 0.33911(8) 0.11957(6) 0.59387(17) 0.0243 1.0000 Uani . . . . .
C8 C 0.39708(9) 0.08917(7) 0.67259(17) 0.0293 1.0000 Uani . . . . .
C9 C 0.41724(11) 0.02803(8) 0.6295(2) 0.0376 1.0000 Uani . . . . .
C10 C 0.38090(11) -0.00145(8) 0.5140(2) 0.0412 1.0000 Uani . . . . .
C11 C 0.32467(11) 0.02935(8) 0.4371(2) 0.0399 1.0000 Uani . . . . .
C12 C 0.30244(9) 0.09101(7) 0.47386(18) 0.0316 1.0000 Uani . . . . .
C13 C 0.43883(11) 0.12023(9) 0.8000(2) 0.0394 1.0000 Uani . . . . .
C14 C 0.43495(15) 0.08092(13) 0.9411(2) 0.0604 1.0000 Uani . . . . .
C15 C 0.52206(11) 0.13296(12) 0.7600(3) 0.0521 1.0000 Uani . . . . .
C16 C 0.24114(11) 0.12372(11) 0.3849(2) 0.0470 1.0000 Uani . . . . .
C17 C 0.16436(13) 0.08973(19) 0.4032(3) 0.0823 1.0000 Uani . . . . .
C18 C 0.26113(14) 0.12685(12) 0.2215(2) 0.0554 1.0000 Uani . . . . .
C19 C 0.47131(10) 0.16101(8) 0.3418(2) 0.0368 1.0000 Uani . . . . .
O20 O 0.48257(9) 0.10799(6) 0.32783(16) 0.0481 1.0000 Uani . . . . .
C21 C 0.56757(19) 0.2500 0.3668(4) 0.0390 0.8859(17) Uani S T P 1 1
O22 O 0.63317(13) 0.2500 0.3758(4) 0.0644 0.8859(17) Uani S T P 1 1
C23 C 0.45856(19) 0.2500 0.1504(3) 0.0396 0.8859(17) Uani S T P 1 1
O24 O 0.45513(19) 0.2500 0.0233(2) 0.0648 0.8859(17) Uani S T P 1 1
Cr101 Cr 0.4685(3) 0.250000(7) 0.2880(7) 0.0320 0.1141(17) Uani S T P 1 2
Al102 Al 0.3852(6) 0.250000(7) 0.5835(12) 0.043(3) 0.1141(17) Uiso S . P 1 2
C121 C 0.539(2) 0.2500 0.427(4) 0.063(5) 0.1141(17) Uiso S . P 1 2
O122 O 0.6017(17) 0.2500 0.496(3) 0.090(5) 0.1141(17) Uiso S . P 1 2
C123 C 0.3930(13) 0.2500 0.144(2) 0.038(4) 0.1141(17) Uiso S . P 1 2
O124 O 0.3572(13) 0.2500 0.039(3) 0.069(4) 0.1141(17) Uiso S . P 1 2
C125 C 0.5419(12) 0.2500 0.154(2) 0.035(4) 0.1141(17) Uiso S . P 1 2
O126 O 0.5835(12) 0.2500 0.051(2) 0.059(4) 0.1141(17) Uiso S . P 1 2
H51 H 0.2015 0.2500 0.8606 0.0330 1.0000 Uiso RS . . . .
H63 H 0.1889 0.1454 0.8774 0.0485 1.0000 Uiso R . . . .
H61 H 0.2659 0.1125 0.8666 0.0485 1.0000 Uiso R . . . .
H62 H 0.2102 0.1049 0.7356 0.0483 1.0000 Uiso R . . . .
H91 H 0.4564 0.0076 0.6822 0.0455 1.0000 Uiso R . . . .
H101 H 0.3959 -0.0413 0.4845 0.0491 1.0000 Uiso R . . . .
H111 H 0.3005 0.0084 0.3588 0.0487 1.0000 Uiso R . . . .
H131 H 0.4141 0.1603 0.8218 0.0463 1.0000 Uiso R . . . .
H142 H 0.4619 0.1030 1.0205 0.0905 1.0000 Uiso R . . . .
H141 H 0.4604 0.0419 0.9234 0.0904 1.0000 Uiso R . . . .
H143 H 0.3833 0.0712 0.9676 0.0902 1.0000 Uiso R . . . .
H153 H 0.5456 0.1582 0.8375 0.0780 1.0000 Uiso R . . . .
H151 H 0.5491 0.0936 0.7503 0.0769 1.0000 Uiso R . . . .
H152 H 0.5269 0.1565 0.6688 0.0779 1.0000 Uiso R . . . .
H161 H 0.2367 0.1670 0.4217 0.0551 1.0000 Uiso R . . . .
H171 H 0.1267 0.1149 0.3538 0.1236 1.0000 Uiso R . . . .
H173 H 0.1519 0.0863 0.5049 0.1239 1.0000 Uiso R . . . .
H172 H 0.1657 0.0469 0.3626 0.1241 1.0000 Uiso R . . . .
H182 H 0.2249 0.1526 0.1730 0.0822 1.0000 Uiso R . . . .
H181 H 0.3109 0.1454 0.2107 0.0838 1.0000 Uiso R . . . .
H183 H 0.2596 0.0850 0.1836 0.0814 1.0000 Uiso R . . . .
H11 H 0.3711 0.2500 0.3743 0.0317 0.8859(17) Uiso RS . P 1 1
H12 H 0.4593 0.2500 0.5395 0.0334 0.8859(17) Uiso RS . P 1 1
H1012 H 0.4526 0.2500 0.6857 0.0516 0.1141(17) Uiso RS . P 1 2
H1011 H 0.3896 0.2500 0.3947 0.0387 0.1141(17) Uiso RS . P 1 2

loop_
_atom_site_aniso_label
_atom_site_aniso_U_11
_atom_site_aniso_U_22
_atom_site_aniso_U_33
_atom_site_aniso_U_23
_atom_site_aniso_U_13
_atom_site_aniso_U_12
Cr1 0.0295(2) 0.0212(2) 0.0281(4) 0.0000 0.0058(3) 0.0000
Al2 0.0281(4) 0.0166(3) 0.0262(4) 0.0000 0.0046(4) 0.0000
N3 0.0274(6) 0.0175(5) 0.0245(6) -0.0006(5) 0.0011(5) 0.0001(4)
C4 0.0265(7) 0.0230(6) 0.0256(7) 0.0013(6) 0.0012(6) -0.0020(5)
C5 0.0302(10) 0.0245(10) 0.0286(11) 0.0000 0.0062(8) 0.0000
C6 0.0370(8) 0.0229(7) 0.0355(8) 0.0030(6) 0.0079(7) -0.0037(6)
C7 0.0287(7) 0.0165(6) 0.0278(7) -0.0010(6) 0.0038(6) -0.0014(5)
C8 0.0357(8) 0.0245(7) 0.0276(8) 0.0011(6) 0.0033(6) 0.0042(6)
C9 0.0475(10) 0.0270(8) 0.0384(9) 0.0053(7) 0.0066(8) 0.0111(7)
C10 0.0532(11) 0.0206(7) 0.0499(10) -0.0045(7) 0.0136(9) 0.0022(7)
C11 0.0468(10) 0.0281(8) 0.0448(10) -0.0130(7) 0.0043(8) -0.0072(7)
C12 0.0328(8) 0.0279(7) 0.0341(8) -0.0066(6) -0.0004(6) -0.0032(6)
C13 0.0418(9) 0.0436(10) 0.0329(9) -0.0063(8) -0.0087(7) 0.0145(8)
C14 0.0669(14) 0.0815(17) 0.0330(10) 0.0028(10) -0.0046(10) 0.0207(13)
C15 0.0434(11) 0.0633(13) 0.0496(11) -0.0067(11) -0.0123(9) 0.0029(9)
C16 0.0440(10) 0.0550(12) 0.0421(10) -0.0178(9) -0.0146(8) 0.0109(9)
C17 0.0366(11) 0.154(3) 0.0565(14) -0.0210(18) -0.0072(10) -0.0024(15)
C18 0.0567(12) 0.0639(14) 0.0455(11) -0.0007(10) -0.0123(10) 0.0053(11)
C19 0.0370(8) 0.0316(8) 0.0417(9) 0.0029(7) 0.0082(7) 0.0029(7)
O20 0.0619(9) 0.0273(6) 0.0551(8) 0.0026(6) 0.0167(7) 0.0097(6)
C21 0.0373(15) 0.0338(14) 0.0458(17) 0.0000 0.0034(14) 0.0000
O22 0.0337(12) 0.0736(17) 0.0859(19) 0.0000 0.0020(12) 0.0000
C23 0.0605(18) 0.0237(12) 0.0346(15) 0.0000 0.0076(13) 0.0000
O24 0.121(2) 0.0445(13) 0.0286(12) 0.0000 0.0076(13) 0.0000
Cr101 0.035(2) 0.034(2) 0.027(3) 0.0000 0.000(2) 0.0000

loop_
_atom_type_symbol
_atom_type_scat_dispersion_real
_atom_type_scat_dispersion_imag
_atom_type_scat_Cromer_Mann_a1
_atom_type_scat_Cromer_Mann_b1
_atom_type_scat_Cromer_Mann_a2
_atom_type_scat_Cromer_Mann_b2
_atom_type_scat_Cromer_Mann_a3
_atom_type_scat_Cromer_Mann_b3
_atom_type_scat_Cromer_Mann_a4
_atom_type_scat_Cromer_Mann_b4
_atom_type_scat_Cromer_Mann_c
_atom_type_scat_source
C 0.0033 0.0016 2.3100 20.8439 1.0200 10.2075 1.5886 0.5687 0.8650 51.6512 0.2156 'International Tables Vol C 4.2.6.8 and 6.1.1.4'
H 0.0000 0.0000 0.4930 10.5109 0.3229 26.1257 0.1402 3.1424 0.0408 57.7998 0.0030 'International Tables Vol C 4.2.6.8 and 6.1.1.4'
O 0.0106 0.0060 3.0485 13.2771 2.2868 5.7011 1.5463 0.3239 0.8670 32.9089 0.2508 'International Tables Vol C 4.2.6.8 and 6.1.1.4'
N 0.0061 0.0033 12.2126 0.0057 3.1322 9.8933 2.0125 28.9975 1.1663 0.5826 -11.5290 'International Tables Vol C 4.2.6.8 and 6.1.1.4'
Al 0.0645 0.0514 6.4202 3.0387 1.9002 0.7426 1.5936 31.5472 1.9646 85.0886 1.1151 'International Tables Vol C 4.2.6.8 and 6.1.1.4'
Cr 0.3209 0.6236 10.6406 6.1038 7.3537 0.3920 3.3240 20.2626 1.4922 98.7399 1.1832 'International Tables Vol C 4.2.6.8 and 6.1.1.4'

loop_
_geom_angle_atom_site_label_1
_geom_angle_site_symmetry_1
_geom_angle_atom_site_label_2
_geom_angle_atom_site_label_3
_geom_angle_site_symmetry_3
_geom_angle
_geom_angle_publ_flag
C19 5_555 Cr1 Al2 . 95.21(6) yes
C19 5_555 Cr1 C19 . 169.51(11) yes
Al2 . Cr1 C19 . 95.21(6) yes
C19 5_555 Cr1 C21 . 86.10(6) yes
Al2 . Cr1 C21 . 131.66(13) yes
C19 . Cr1 C21 . 86.10(6) yes
C19 5_555 Cr1 C23 . 86.96(6) yes
Al2 . Cr1 C23 . 131.84(11) yes
C19 . Cr1 C23 . 86.96(6) yes
C21 . Cr1 C23 . 96.51(16) yes
C19 5_555 Cr1 H11 . 94.5 no
Al2 . Cr1 H11 . 38.0 no
C19 . Cr1 H11 . 94.5 no
C21 . Cr1 H11 . 169.6 no
C23 . Cr1 H11 . 93.9 no
C19 5_555 Cr1 H12 . 93.4 no
Al2 . Cr1 H12 . 42.9 no
C19 . Cr1 H12 . 93.4 no
C21 . Cr1 H12 . 88.8 no
C23 . Cr1 H12 . 174.7 no
H11 . Cr1 H12 . 80.8 no
N3 5_555 Al2 Cr1 . 130.53(4) yes
N3 5_555 Al2 N3 . 98.93(8) yes
Cr1 . Al2 N3 . 130.53(4) yes
N3 5_555 Al2 H11 . 119.3 no
Cr1 . Al2 H11 . 41.8 no
N3 . Al2 H11 . 119.3 no
N3 5_555 Al2 H12 . 117.4 no
Cr1 . Al2 H12 . 44.2 no
N3 . Al2 H12 . 117.4 no
H11 . Al2 H12 . 86.0 no
Al2 . N3 C4 . 123.79(10) yes
Al2 . N3 C7 . 117.83(9) yes
C4 . N3 C7 . 118.38(12) yes
C4 . N3 C7 . 118.38(12) yes
C4 . N3 Al102 . 121.6(3) yes
C7 . N3 Al102 . 117.3(3) yes
N3 . C4 C5 . 122.87(14) yes
N3 . C4 C6 . 119.59(13) yes
C5 . C4 C6 . 117.55(14) yes
C4 . C5 C4 5_555 127.8(2) yes
C4 . C5 H51 . 116.1 no
C4 5_555 C5 H51 . 116.1 no
C4 . C6 H63 . 111.5 no
C4 . C6 H61 . 109.6 no
H63 . C6 H61 . 106.4 no
C4 . C6 H62 . 110.4 no
H63 . C6 H62 . 110.7 no
H61 . C6 H62 . 108.2 no
N3 . C7 C8 . 119.20(13) yes
N3 . C7 C12 . 118.61(14) yes
C8 . C7 C12 . 122.17(14) yes
C7 . C8 C9 . 117.84(15) yes
C7 . C8 C13 . 122.76(14) yes
C9 . C8 C13 . 119.40(15) yes
C8 . C9 C10 . 120.98(17) yes
C8 . C9 H91 . 117.9 no
C10 . C9 H91 . 121.1 no
C9 . C10 C11 . 120.37(16) yes
C9 . C10 H101 . 120.1 no
C11 . C10 H101 . 119.4 no
C10 . C11 C12 . 121.40(17) yes
C10 . C11 H111 . 119.1 no
C12 . C11 H111 . 119.5 no
C7 . C12 C11 . 117.22(16) yes
C7 . C12 C16 . 122.98(15) yes
C11 . C12 C16 . 119.80(16) yes
C8 . C13 C14 . 112.36(18) yes
C8 . C13 C15 . 110.93(15) yes
C14 . C13 C15 . 109.70(17) yes
C8 . C13 H131 . 108.4 no
C14 . C13 H131 . 106.6 no
C15 . C13 H131 . 108.7 no
C13 . C14 H142 . 109.6 no
C13 . C14 H141 . 108.1 no
H142 . C14 H141 . 108.0 no
C13 . C14 H143 . 111.6 no
H142 . C14 H143 . 112.0 no
H141 . C14 H143 . 107.5 no
C13 . C15 H153 . 109.3 no
C13 . C15 H151 . 109.9 no
H153 . C15 H151 . 109.3 no
C13 . C15 H152 . 112.1 no
H153 . C15 H152 . 107.3 no
H151 . C15 H152 . 108.8 no
C12 . C16 C17 . 110.7(2) yes
C12 . C16 C18 . 111.96(16) yes
C17 . C16 C18 . 109.14(18) yes
C12 . C16 H161 . 107.6 no
C17 . C16 H161 . 109.3 no
C18 . C16 H161 . 108.1 no
C16 . C17 H171 . 107.2 no
C16 . C17 H173 . 110.0 no
H171 . C17 H173 . 109.6 no
C16 . C17 H172 . 111.8 no
H171 . C17 H172 . 110.8 no
H173 . C17 H172 . 107.4 no
C16 . C18 H182 . 108.8 no
C16 . C18 H181 . 109.0 no
H182 . C18 H181 . 109.2 no
C16 . C18 H183 . 107.7 no
H182 . C18 H183 . 110.4 no
H181 . C18 H183 . 111.7 no
Cr1 . C19 O20 . 173.37(16) yes
O20 . C19 Cr101 . 157.5(2) yes
Cr1 . C21 O22 . 179.7(3) yes
Cr1 . C23 O24 . 179.8(3) yes
C19 . Cr101 C19 5_555 150.8(4) yes
C19 . Cr101 Al102 . 78.0(2) yes
C19 5_555 Cr101 Al102 . 78.0(2) yes
C19 . Cr101 C121 . 78.7(3) yes
C19 5_555 Cr101 C121 . 78.7(3) yes
Al102 . Cr101 C121 . 73.2(13) yes
C19 . Cr101 C123 . 101.2(2) yes
C19 5_555 Cr101 C123 . 101.2(2) yes
Al102 . Cr101 C123 . 105.8(7) yes
C121 . Cr101 C123 . 179.0(15) yes
C19 . Cr101 C125 . 98.8(2) yes
C19 5_555 Cr101 C125 . 98.8(2) yes
Al102 . Cr101 C125 . 161.9(8) yes
C121 . Cr101 C125 . 88.7(15) yes
C123 . Cr101 C125 . 92.2(10) yes
C19 . Cr101 H1011 . 82.9 no
C19 5_555 Cr101 H1011 . 82.9 no
Al102 . Cr101 H1011 . 26.4 no
C121 . Cr101 H1011 . 99.6 no
C123 . Cr101 H1011 . 79.4 no
C125 . Cr101 H1011 . 171.6 no
Cr101 . Al102 N3 5_555 121.0(4) yes
Cr101 . Al102 N3 . 121.0(4) yes
N3 5_555 Al102 N3 . 95.4(5) yes
Cr101 . Al102 H1012 . 99.4 no
N3 5_555 Al102 H1012 . 110.0 no
N3 . Al102 H1012 . 110.0 no
Cr101 . Al102 H1011 . 26.0 no
N3 5_555 Al102 H1011 . 105.9 no
N3 . Al102 H1011 . 105.9 no
H1012 . Al102 H1011 . 125.4 no
Cr101 . C121 O122 . 164(3) yes
Cr101 . C123 O124 . 168(2) yes
Cr101 . C125 O126 . 171.3(20) yes
Cr1 . H11 Al2 . 100.2 no
Cr1 . H12 Al2 . 92.9 no
Al102 . H1011 Cr101 . 127.5 no

loop_
_geom_bond_atom_site_label_1
_geom_bond_atom_site_label_2
_geom_bond_site_symmetry_2
_geom_bond_distance
_geom_bond_publ_flag
Cr1 C19 5_555 1.8917(18) yes
Cr1 Al2 . 2.4203(11) yes
Cr1 C19 . 1.8917(18) yes
Cr1 C21 . 1.834(3) yes
Cr1 C23 . 1.846(3) yes
Cr1 H11 . 1.639 no
Cr1 H12 . 1.689 no
Al2 N3 5_555 1.8559(13) yes
Al2 N3 . 1.8559(13) yes
Al2 H11 . 1.513 no
Al2 H12 . 1.649 no
N3 C4 . 1.345(2) yes
N3 C7 . 1.4527(17) yes
N3 C4 . 1.345(2) yes
N3 C7 . 1.4527(17) yes
N3 Al102 . 1.907(7) yes
C4 C5 . 1.3950(17) yes
C4 C6 . 1.499(2) yes
C5 H51 . 0.939 no
C6 H63 . 0.963 no
C6 H61 . 0.942 no
C6 H62 . 0.970 no
C7 C8 . 1.402(2) yes
C7 C12 . 1.403(2) yes
C8 C9 . 1.398(2) yes
C8 C13 . 1.520(2) yes
C9 C10 . 1.377(3) yes
C9 H91 . 0.945 no
C10 C11 . 1.375(3) yes
C10 H101 . 0.924 no
C11 C12 . 1.403(2) yes
C11 H111 . 0.940 no
C12 C16 . 1.515(3) yes
C13 C14 . 1.528(3) yes
C13 C15 . 1.533(3) yes
C13 H131 . 0.974 no
C14 H142 . 0.981 no
C14 H141 . 0.954 no
C14 H143 . 0.963 no
C15 H153 . 0.976 no
C15 H151 . 0.963 no
C15 H152 . 0.970 no
C16 C17 . 1.540(3) yes
C16 C18 . 1.525(3) yes
C16 H161 . 0.978 no
C17 H171 . 0.962 no
C17 H173 . 0.951 no
C17 H172 . 0.980 no
C18 H182 . 0.947 no
C18 H181 . 0.965 no
C18 H183 . 0.950 no
C19 O20 . 1.147(2) yes
C19 O20 . 1.147(2) yes
C19 Cr101 . 1.947(2) yes
C21 O22 . 1.157(4) yes
C23 O24 . 1.155(4) yes
Cr101 Al102 . 3.057(13) yes
Cr101 C121 . 1.77(4) yes
Cr101 C123 . 1.86(2) yes
Cr101 C125 . 1.77(2) yes
Cr101 H1011 . 1.692 no
Al102 H1012 . 1.505 no
Al102 H1011 . 1.715 no
C121 O122 . 1.27(4) yes
C123 O124 . 1.15(3) yes
C125 O126 . 1.19(3) yes

loop_
_geom_hbond_atom_site_label_D
_geom_hbond_atom_site_label_H
_geom_hbond_atom_site_label_A
_geom_hbond_site_symmetry_A
_geom_hbond_angle_DHA
_geom_hbond_distance_DH
_geom_hbond_distance_HA
_geom_hbond_distance_DA
_geom_hbond_publ_flag
C5 H51 O122 4_456 171.1(8) 0.939 2.187 3.118(6) yes
